data_7247034
loop_
_publ_author_name
'Faraonov, Maxim A.'
'Yudanova, Evgeniya I.'
'Kuzmin, Alexey V.'
'Khasanov, Salavat S.'
'Troyanov, Sergey I.'
'Otsuka, Akihiro'
'Yamochi, Hideki'
'Kitagawa, Hiroshi'
'Konarev, Dmitri V.'

_publ_section_title
;
 Synthesis, structure and properties of coordination complexes of tin(ii)
 phthalocyanine and naphthalocyanine with transition metal fragments
;
_journal_issue 33
_journal_name_full CrystEngComm
_journal_page_first 4620
_journal_page_last 4637
_journal_paper_doi 10.1039/D3CE00564J
_journal_volume 25
_journal_year 2023
_chemical_formula_moiety 'C32 H16 N8 Sn, C7 H5 O2 Cl Mo, C6 H4 Cl2'
_chemical_formula_sum 'C45 H25 Cl3 Mo N8 O2 Sn'
_chemical_formula_weight 1030.71
_space_group_crystal_system triclinic
_space_group_IT_number 2
_space_group_name_Hall '-P 1'
_space_group_name_H-M_alt 'P -1'
_atom_sites_solution_hydrogens geom
_atom_sites_solution_primary direct
_atom_sites_solution_secondary difmap
_audit_creation_method SHELXL-2013
_audit_update_record
;
2023-05-20 deposited with the CCDC.	2023-07-13 downloaded from the CCDC.
;
_cell_angle_alpha 99.379(2)
_cell_angle_beta 104.646(2)
_cell_angle_gamma 109.904(2)
_cell_formula_units_Z 2
_cell_length_a 12.1970(3)
_cell_length_b 12.7088(3)
_cell_length_c 13.9744(3)
_cell_measurement_reflns_used 19741
_cell_measurement_temperature 150(1)
_cell_measurement_theta_max 29.4430
_cell_measurement_theta_min 1.7600
_cell_volume 1895.30(9)
_computing_cell_refinement 'CrysAlisPro 1.171.38.46 (Rigaku OD, 2015)'
_computing_data_collection 'CrysAlisPro 1.171.38.46 (Rigaku OD, 2015)'
_computing_data_reduction 'CrysAlisPro 1.171.38.46 (Rigaku OD, 2015)'
_computing_molecular_graphics WinGx
_computing_publication_material WinGx
_computing_structure_refinement 'SHELXL-2013 (Sheldrick, 2013)'
_computing_structure_solution 'SHELXS-2013 (Sheldrick, 2013)'
_diffrn_ambient_environment N~2~
_diffrn_ambient_temperature 150(1)
_diffrn_detector 'CCD plate'
_diffrn_detector_area_resol_mean 5.2283
_diffrn_detector_type AtlasS2
_diffrn_measured_fraction_theta_full 0.999
_diffrn_measured_fraction_theta_max 0.880
_diffrn_measurement_device 'four-circle diffractometer'
_diffrn_measurement_device_type 'Xcalibur, AtlasS2, Gemini'
_diffrn_measurement_method '\w scans'
_diffrn_radiation_monochromator graphite
_diffrn_radiation_probe x-ray
_diffrn_radiation_type 'Mo K\a'
_diffrn_radiation_wavelength 0.71073
_diffrn_reflns_av_R_equivalents 0.0431
_diffrn_reflns_av_unetI/netI 0.0338
_diffrn_reflns_Laue_measured_fraction_full 0.999
_diffrn_reflns_Laue_measured_fraction_max 0.880
_diffrn_reflns_limit_h_max 16
_diffrn_reflns_limit_h_min -15
_diffrn_reflns_limit_k_max 16
_diffrn_reflns_limit_k_min -17
_diffrn_reflns_limit_l_max 18
_diffrn_reflns_limit_l_min -17
_diffrn_reflns_number 32631
_diffrn_reflns_point_group_measured_fraction_full 0.999
_diffrn_reflns_point_group_measured_fraction_max 0.880
_diffrn_reflns_theta_full 25.242
_diffrn_reflns_theta_max 29.718
_diffrn_reflns_theta_min 1.772
_diffrn_source 'fine-focus sealed X-ray tube'
_diffrn_source_type 'Enhance (Mo) X-ray Source'
_exptl_absorpt_coefficient_mu 1.256
_exptl_absorpt_correction_T_max 1.00000
_exptl_absorpt_correction_T_min 0.78669
_exptl_absorpt_correction_type multi-scan
_exptl_absorpt_process_details
;
CrysAlisPro 1.171.38.43 (Rigaku Oxford Diffraction, 2015)
Empirical absorption correction using spherical harmonics,
 implemented in SCALE3 ABSPACK scaling algorithm.
;
_exptl_crystal_colour black
_exptl_crystal_density_diffrn 1.806
_exptl_crystal_description plate
_exptl_crystal_F_000 1020
_exptl_crystal_size_max 0.311
_exptl_crystal_size_mid 0.205
_exptl_crystal_size_min 0.039
_refine_diff_density_max 1.659
_refine_diff_density_min -1.145
_refine_diff_density_rms 0.090
_refine_ls_extinction_method none
_refine_ls_goodness_of_fit_ref 1.037
_refine_ls_hydrogen_treatment constr
_refine_ls_matrix_type full
_refine_ls_number_parameters 590
_refine_ls_number_reflns 9480
_refine_ls_number_restraints 60
_refine_ls_restrained_S_all 1.036
_refine_ls_R_factor_all 0.0349
_refine_ls_R_factor_gt 0.0304
_refine_ls_shift/su_max 0.001
_refine_ls_shift/su_mean 0.000
_refine_ls_structure_factor_coef Fsqd
_refine_ls_weighting_details
;
 w=1/[\s^2^(Fo^2^)+(0.0307P)^2^+2.8327P]
 where P=(Fo^2^+2Fc^2^)/3
;
_refine_ls_weighting_scheme calc
_refine_ls_wR_factor_gt 0.0744
_refine_ls_wR_factor_ref 0.0770
_reflns_Friedel_coverage 0.000
_reflns_number_gt 8597
_reflns_number_total 9480
_reflns_threshold_expression 'I > 2\s(I)'
_cod_data_source_file d3ce00564j2.cif
_cod_data_source_block CpMoCO2ClSnPcC6H4Cl2
_cod_depositor_comments 'Adding full bibliography for 7247026--7247038.cif.'
_cod_original_cell_volume 1895.30(8)
_cod_database_code 7247034
_shelx_space_group_comment
;
The symmetry employed for this shelxl refinement is uniquely defined
by the following loop, which should always be used as a source of
symmetry information in preference to the above space-group names.
They are only intended as comments.
;
_shelx_estimated_absorpt_t_min 0.696
_shelx_estimated_absorpt_t_max 0.953
_shelxl_version_number 2013-2

loop_
_space_group_symop_operation_xyz
'x, y, z'
'-x, -y, -z'

loop_
_atom_site_label
_atom_site_type_symbol
_atom_site_fract_x
_atom_site_fract_y
_atom_site_fract_z
_atom_site_U_iso_or_equiv
_atom_site_adp_type
_atom_site_occupancy
_atom_site_site_symmetry_order
_atom_site_calc_flag
_atom_site_refinement_flags_posn
_atom_site_refinement_flags_adp
_atom_site_refinement_flags_occupancy
_atom_site_disorder_assembly
_atom_site_disorder_group
Sn1 Sn 0.60658(2) 0.72380(2) 0.13903(2) 0.01509(5) Uani 1 1 d . . . . .
N201 N 0.63593(18) 0.73855(17) -0.00482(15) 0.0167(4) Uani 1 1 d . . . . .
N202 N 0.43595(18) 0.73550(17) 0.05677(15) 0.0172(4) Uani 1 1 d . . . . .
N203 N 0.46878(18) 0.58214(17) 0.16989(15) 0.0174(4) Uani 1 1 d . . . . .
N204 N 0.66880(18) 0.58516(17) 0.10755(15) 0.0172(4) Uani 1 1 d . . . . .
N205 N 0.50262(18) 0.83635(17) -0.06477(15) 0.0185(4) Uani 1 1 d . . . . .
N206 N 0.31139(18) 0.66042(18) 0.16075(15) 0.0189(4) Uani 1 1 d . . . . .
N207 N 0.59421(19) 0.47468(17) 0.22114(15) 0.0189(4) Uani 1 1 d . . . . .
N208 N 0.79223(18) 0.65878(17) 0.00254(15) 0.0179(4) Uani 1 1 d . . . . .
C101 C 0.7307(2) 0.7203(2) -0.03296(18) 0.0172(4) Uani 1 1 d . . . . .
C102 C 0.7526(2) 0.7784(2) -0.11146(18) 0.0178(4) Uani 1 1 d . . . . .
C103 C 0.6672(2) 0.8294(2) -0.13168(18) 0.0178(4) Uani 1 1 d . . . . .
C104 C 0.5941(2) 0.8025(2) -0.06480(17) 0.0171(4) Uani 1 1 d . . . . .
C105 C 0.4300(2) 0.8044(2) -0.00919(18) 0.0176(4) Uani 1 1 d . . . . .
C106 C 0.3261(2) 0.8369(2) -0.01254(18) 0.0194(5) Uani 1 1 d . . . . .
C107 C 0.2700(2) 0.7851(2) 0.05304(18) 0.0194(5) Uani 1 1 d . . . . .
C108 C 0.3395(2) 0.7213(2) 0.09570(18) 0.0177(4) Uani 1 1 d . . . . .
C109 C 0.3715(2) 0.5964(2) 0.19457(18) 0.0180(4) Uani 1 1 d . . . . .
C110 C 0.3428(2) 0.5310(2) 0.26744(18) 0.0191(5) Uani 1 1 d . . . . .
C111 C 0.4255(2) 0.4769(2) 0.28490(18) 0.0190(5) Uani 1 1 d . . . . .
C112 C 0.5030(2) 0.5091(2) 0.22234(18) 0.0179(4) Uani 1 1 d . . . . .
C113 C 0.6686(2) 0.5086(2) 0.16779(18) 0.0183(5) Uani 1 1 d . . . . .
C114 C 0.7689(2) 0.4722(2) 0.16741(18) 0.0191(5) Uani 1 1 d . . . . .
C115 C 0.8288(2) 0.5289(2) 0.10569(18) 0.0188(5) Uani 1 1 d . . . . .
C116 C 0.7634(2) 0.5978(2) 0.06736(17) 0.0170(4) Uani 1 1 d . . . . .
C117 C 0.8382(2) 0.7896(2) -0.16302(19) 0.0216(5) Uani 1 1 d . . . . .
H117 H 0.8953 0.7538 -0.1504 0.026 Uiso 1 1 calc R U . . .
C118 C 0.8369(2) 0.8549(2) -0.2333(2) 0.0244(5) Uani 1 1 d . . . . .
H118 H 0.8951 0.8651 -0.2688 0.029 Uiso 1 1 calc R U . . .
C119 C 0.7512(3) 0.9062(2) -0.2532(2) 0.0253(5) Uani 1 1 d . . . . .
H119 H 0.7528 0.9507 -0.3017 0.030 Uiso 1 1 calc R U . . .
C120 C 0.6643(2) 0.8932(2) -0.20345(19) 0.0220(5) Uani 1 1 d . . . . .
H120 H 0.6053 0.9266 -0.2178 0.026 Uiso 1 1 calc R U . . .
C121 C 0.2796(2) 0.9034(2) -0.0675(2) 0.0230(5) Uani 1 1 d . . . . .
H121 H 0.3168 0.9373 -0.1132 0.028 Uiso 1 1 calc R U . . .
C122 C 0.1772(2) 0.9180(2) -0.0530(2) 0.0265(6) Uani 1 1 d . . . . .
H122 H 0.1437 0.9632 -0.0891 0.032 Uiso 1 1 calc R U . . .
C123 C 0.1219(2) 0.8677(2) 0.0138(2) 0.0263(5) Uani 1 1 d . . . . .
H123 H 0.0524 0.8805 0.0229 0.032 Uiso 1 1 calc R U . . .
C124 C 0.1663(2) 0.7995(2) 0.0669(2) 0.0229(5) Uani 1 1 d . . . . .
H124 H 0.1275 0.7639 0.1111 0.028 Uiso 1 1 calc R U . . .
C125 C 0.2584(2) 0.5209(2) 0.31987(19) 0.0239(5) Uani 1 1 d . . . . .
H125 H 0.2022 0.5578 0.3083 0.029 Uiso 1 1 calc R U . . .
C126 C 0.2596(3) 0.4550(3) 0.3897(2) 0.0300(6) Uani 1 1 d . . . . .
H126 H 0.2029 0.4463 0.4265 0.036 Uiso 1 1 calc R U . . .
C127 C 0.3427(3) 0.4011(3) 0.4069(2) 0.0297(6) Uani 1 1 d . . . . .
H127 H 0.3414 0.3568 0.4555 0.036 Uiso 1 1 calc R U . . .
C128 C 0.4267(2) 0.4106(2) 0.35482(19) 0.0240(5) Uani 1 1 d . . . . .
H128 H 0.4827 0.3735 0.3663 0.029 Uiso 1 1 calc R U . . .
C129 C 0.8113(2) 0.3992(2) 0.2161(2) 0.0239(5) Uani 1 1 d . . . . .
H129 H 0.7702 0.3593 0.2571 0.029 Uiso 1 1 calc R U . . .
C130 C 0.9157(2) 0.3868(2) 0.2028(2) 0.0261(5) Uani 1 1 d . . . . .
H130 H 0.9469 0.3382 0.2358 0.031 Uiso 1 1 calc R U . . .
C131 C 0.9758(2) 0.4446(2) 0.1419(2) 0.0249(5) Uani 1 1 d . . . . .
H131 H 1.0471 0.4344 0.1343 0.030 Uiso 1 1 calc R U . . .
C132 C 0.9334(2) 0.5167(2) 0.09219(19) 0.0216(5) Uani 1 1 d . . . . .
H132 H 0.9742 0.5559 0.0508 0.026 Uiso 1 1 calc R U . . .
Mo Mo 0.74939(2) 0.88962(2) 0.31942(2) 0.01564(5) Uani 1 1 d . . . . .
C201 C 0.8376(2) 0.9305(2) 0.49970(19) 0.0262(5) Uani 1 1 d . . . . .
H201 H 0.9027 1.0029 0.5401 0.031 Uiso 1 1 calc R U . . .
C202 C 0.8519(2) 0.8299(2) 0.45712(19) 0.0246(5) Uani 1 1 d . . . . .
H202 H 0.9284 0.8227 0.4645 0.030 Uiso 1 1 calc R U . . .
C203 C 0.7334(2) 0.7412(2) 0.40142(19) 0.0236(5) Uani 1 1 d . . . . .
H203 H 0.7160 0.6647 0.3640 0.028 Uiso 1 1 calc R U . . .
C204 C 0.6447(2) 0.7882(2) 0.4119(2) 0.0260(5) Uani 1 1 d . . . . .
H204 H 0.5573 0.7479 0.3835 0.031 Uiso 1 1 calc R U . . .
C205 C 0.7098(3) 0.9053(3) 0.4720(2) 0.0279(6) Uani 1 1 d . . . . .
H205 H 0.6740 0.9577 0.4906 0.033 Uiso 1 1 calc R U . . .
Cl Cl 0.90305(7) 0.86934(7) 0.23559(6) 0.03482(16) Uani 1 1 d . . . . .
C206 C 0.6160(3) 0.9385(2) 0.2649(2) 0.0273(6) Uani 1 1 d . . . . .
O206 O 0.5392(2) 0.9702(2) 0.23758(18) 0.0424(5) Uani 1 1 d . . . . .
C207 C 0.8419(3) 1.0554(3) 0.3234(2) 0.0280(6) Uani 1 1 d . . . . .
O207 O 0.8920(2) 1.14740(19) 0.32598(18) 0.0426(5) Uani 1 1 d . . . . .
Cl31 Cl 0.37733(12) 0.8880(1) 0.37052(11) 0.0456(4) Uani 0.654(2) 1 d D U P A 1
Cl32 Cl 0.43021(17) 0.7952(2) 0.56535(12) 0.0689(6) Uani 0.654(2) 1 d D U P A 1
C31S C 0.2578(3) 0.8010(3) 0.4042(3) 0.0319(9) Uani 0.654(2) 1 d DG U P A 1
C32S C 0.2785(3) 0.7563(4) 0.4882(3) 0.0426(15) Uani 0.654(2) 1 d DG U P A 1
C33S C 0.1790(4) 0.6834(4) 0.5098(3) 0.0532(12) Uani 0.654(2) 1 d DG U P A 1
H33S H 0.1932 0.6528 0.5673 0.064 Uiso 0.654(2) 1 calc R U P A 1
C34S C 0.0589(3) 0.6552(3) 0.4474(3) 0.0519(12) Uani 0.654(2) 1 d DG U P A 1
H34S H -0.0091 0.6054 0.4621 0.062 Uiso 0.654(2) 1 calc R U P A 1
C35S C 0.0382(2) 0.7000(4) 0.3633(3) 0.0469(14) Uani 0.654(2) 1 d DG U P A 1
H35S H -0.0439 0.6808 0.3206 0.056 Uiso 0.654(2) 1 calc R U P A 1
C36S C 0.1377(3) 0.7729(4) 0.3417(3) 0.0323(11) Uani 0.654(2) 1 d DG U P A 1
H36S H 0.1236 0.8035 0.2843 0.039 Uiso 0.654(2) 1 calc R U P A 1
Cl41 Cl 0.3462(3) 0.7349(3) 0.6146(2) 0.0595(9) Uani 0.346(2) 1 d D U P A 2
Cl42 Cl 0.0537(3) 0.6157(2) 0.5103(2) 0.0546(8) Uani 0.346(2) 1 d D U P A 2
C41S C 0.2731(6) 0.7562(7) 0.5020(5) 0.036(2) Uani 0.346(2) 1 d DG U P A 2
C42S C 0.1450(6) 0.7067(6) 0.4585(5) 0.0364(16) Uani 0.346(2) 1 d DG U P A 2
C43S C 0.0884(5) 0.7265(8) 0.3676(5) 0.045(3) Uani 0.346(2) 1 d DG U P A 2
H43S H 0.0008 0.6927 0.3378 0.054 Uiso 0.346(2) 1 calc R U P A 2
C44S C 0.1598(8) 0.7958(10) 0.3202(5) 0.062(3) Uani 0.346(2) 1 d DG U P A 2
H44S H 0.1211 0.8093 0.2581 0.075 Uiso 0.346(2) 1 calc R U P A 2
C45S C 0.2879(8) 0.8453(7) 0.3637(6) 0.057(2) Uani 0.346(2) 1 d DG U P A 2
H45S H 0.3368 0.8926 0.3314 0.069 Uiso 0.346(2) 1 calc R U P A 2
C46S C 0.3445(5) 0.8255(6) 0.4546(6) 0.055(2) Uani 0.346(2) 1 d DG U P A 2
H46S H 0.4321 0.8593 0.4844 0.066 Uiso 0.346(2) 1 calc R U P A 2

loop_
_atom_site_aniso_label
_atom_site_aniso_U_11
_atom_site_aniso_U_22
_atom_site_aniso_U_33
_atom_site_aniso_U_23
_atom_site_aniso_U_13
_atom_site_aniso_U_12
Sn1 0.01649(8) 0.01788(8) 0.01471(8) 0.00656(6) 0.00624(6) 0.00963(6)
N201 0.0175(10) 0.0190(10) 0.0157(9) 0.0057(8) 0.0054(7) 0.0094(8)
N202 0.0162(9) 0.0189(10) 0.0179(9) 0.0066(8) 0.0050(7) 0.0083(8)
N203 0.0167(9) 0.0178(9) 0.0185(10) 0.0061(8) 0.0062(8) 0.0071(8)
N204 0.0204(10) 0.0184(10) 0.0168(9) 0.0069(8) 0.0076(8) 0.0106(8)
N205 0.0192(10) 0.0187(10) 0.0177(9) 0.0057(8) 0.0039(8) 0.0090(8)
N206 0.0168(10) 0.0206(10) 0.0185(10) 0.0042(8) 0.0053(8) 0.0077(8)
N207 0.0207(10) 0.0167(9) 0.0194(10) 0.0056(8) 0.0061(8) 0.0077(8)
N208 0.0199(10) 0.0192(10) 0.0172(9) 0.0056(8) 0.0063(8) 0.0105(8)
C101 0.0165(11) 0.0183(11) 0.0164(10) 0.0041(9) 0.0047(8) 0.0074(9)
C102 0.0186(11) 0.0184(11) 0.0155(10) 0.0042(9) 0.0044(9) 0.0075(9)
C103 0.0177(11) 0.0178(11) 0.0159(11) 0.0035(9) 0.0041(8) 0.0064(9)
C104 0.0175(11) 0.0167(11) 0.0149(10) 0.0035(8) 0.0027(8) 0.0065(9)
C105 0.0162(11) 0.0175(11) 0.0170(11) 0.0040(9) 0.0021(8) 0.0069(9)
C106 0.0171(11) 0.0189(11) 0.0202(11) 0.0032(9) 0.0032(9) 0.0079(9)
C107 0.0178(11) 0.0178(11) 0.0198(11) 0.0026(9) 0.0027(9) 0.0075(9)
C108 0.0141(11) 0.0173(11) 0.0188(11) 0.0024(9) 0.0035(8) 0.0054(8)
C109 0.0159(11) 0.0172(11) 0.0181(11) 0.0031(9) 0.0051(9) 0.0047(9)
C110 0.0188(11) 0.0186(11) 0.0166(11) 0.0037(9) 0.0050(9) 0.0046(9)
C111 0.0191(11) 0.0170(11) 0.0181(11) 0.0039(9) 0.0062(9) 0.0042(9)
C112 0.0182(11) 0.0149(10) 0.0191(11) 0.0051(9) 0.0052(9) 0.0055(9)
C113 0.0222(12) 0.0171(11) 0.0167(11) 0.0046(9) 0.0052(9) 0.0100(9)
C114 0.0215(12) 0.0185(11) 0.0175(11) 0.0039(9) 0.0050(9) 0.0095(9)
C115 0.0219(12) 0.0181(11) 0.0164(11) 0.0029(9) 0.0038(9) 0.0107(9)
C116 0.0194(11) 0.0162(11) 0.0159(10) 0.0026(9) 0.0052(9) 0.0091(9)
C117 0.0205(12) 0.0247(12) 0.0202(12) 0.0056(10) 0.0072(9) 0.0099(10)
C118 0.0249(13) 0.0279(13) 0.0231(12) 0.0099(10) 0.0127(10) 0.0089(10)
C119 0.0316(14) 0.0261(13) 0.0224(12) 0.0128(10) 0.0124(10) 0.0112(11)
C120 0.0249(13) 0.0232(12) 0.0207(12) 0.0091(10) 0.0071(10) 0.0117(10)
C121 0.0209(12) 0.0222(12) 0.0243(12) 0.0065(10) 0.0021(10) 0.0107(10)
C122 0.0252(13) 0.0258(13) 0.0274(13) 0.0043(11) 0.0004(10) 0.0163(11)
C123 0.0184(12) 0.0280(13) 0.0297(14) 0.0010(11) 0.0025(10) 0.0131(10)
C124 0.0176(12) 0.0247(12) 0.0251(12) 0.0034(10) 0.0064(9) 0.0090(10)
C125 0.0216(12) 0.0279(13) 0.0225(12) 0.0064(10) 0.0094(10) 0.0087(10)
C126 0.0301(14) 0.0363(15) 0.0251(13) 0.0107(12) 0.0147(11) 0.0100(12)
C127 0.0343(15) 0.0333(15) 0.0234(13) 0.0153(11) 0.0123(11) 0.0102(12)
C128 0.0258(13) 0.0224(12) 0.0218(12) 0.0078(10) 0.0065(10) 0.0076(10)
C129 0.0283(13) 0.0236(12) 0.0222(12) 0.0083(10) 0.0061(10) 0.0139(10)
C130 0.0297(14) 0.0245(13) 0.0255(13) 0.0064(10) 0.0033(10) 0.0170(11)
C131 0.0240(13) 0.0264(13) 0.0245(13) 0.0022(10) 0.0038(10) 0.0157(10)
C132 0.0226(12) 0.0226(12) 0.0211(12) 0.0039(10) 0.0064(9) 0.0124(10)
Mo 0.01564(10) 0.01632(10) 0.01504(10) 0.00500(7) 0.00490(7) 0.00631(7)
C201 0.0286(14) 0.0267(13) 0.0153(11) 0.0044(10) 0.0043(10) 0.0045(11)
C202 0.0228(13) 0.0336(14) 0.0182(12) 0.0117(10) 0.0048(9) 0.0114(11)
C203 0.0334(14) 0.0210(12) 0.0176(11) 0.0099(10) 0.0078(10) 0.0106(10)
C204 0.0240(13) 0.0318(14) 0.0221(12) 0.0124(11) 0.0102(10) 0.0069(11)
C205 0.0357(15) 0.0337(15) 0.0209(12) 0.0095(11) 0.0145(11) 0.0170(12)
Cl 0.0294(3) 0.0377(4) 0.0358(4) 0.0072(3) 0.0131(3) 0.0113(3)
C206 0.0292(14) 0.0216(12) 0.0288(14) 0.0032(10) 0.0078(11) 0.0107(11)
O206 0.0399(13) 0.0393(12) 0.0498(13) 0.0045(10) 0.0033(10) 0.0299(10)
C207 0.0379(15) 0.0333(15) 0.0246(13) 0.0149(11) 0.0156(11) 0.0210(12)
O207 0.0461(13) 0.0279(11) 0.0410(13) 0.0040(9) 0.0131(10) 0.0033(10)
Cl31 0.0414(7) 0.0368(7) 0.0623(8) 0.0072(6) 0.0221(6) 0.0195(5)
Cl32 0.0750(11) 0.0712(11) 0.0489(9) 0.0018(7) -0.0152(8) 0.0482(9)
C31S 0.035(2) 0.029(2) 0.032(2) -0.0013(17) 0.0071(17) 0.0204(18)
C32S 0.054(3) 0.041(4) 0.033(3) 0.002(2) 0.004(2) 0.030(3)
C33S 0.095(3) 0.045(3) 0.038(3) 0.016(2) 0.030(3) 0.042(3)
C34S 0.069(3) 0.034(3) 0.062(3) 0.008(2) 0.044(3) 0.018(3)
C35S 0.035(3) 0.047(3) 0.053(3) -0.005(2) 0.014(3) 0.020(3)
C36S 0.039(2) 0.039(3) 0.022(2) -0.001(2) 0.0090(19) 0.023(2)
Cl41 0.0626(18) 0.078(2) 0.0443(14) 0.0181(14) 0.0031(12) 0.0463(16)
Cl42 0.0546(16) 0.0450(14) 0.0663(18) 0.0131(13) 0.0324(14) 0.0145(12)
C41S 0.050(4) 0.028(5) 0.032(4) 0.000(3) 0.007(3) 0.027(4)
C42S 0.050(4) 0.029(4) 0.036(4) 0.005(3) 0.014(3) 0.024(4)
C43S 0.055(6) 0.068(9) 0.027(4) 0.005(5) 0.014(4) 0.045(6)
C44S 0.105(7) 0.067(9) 0.046(7) 0.021(6) 0.040(6) 0.058(8)
C45S 0.099(7) 0.041(6) 0.070(6) 0.026(5) 0.063(6) 0.043(6)
C46S 0.069(6) 0.046(6) 0.066(6) 0.011(5) 0.036(5) 0.035(5)

loop_
_atom_type_symbol
_atom_type_description
_atom_type_scat_dispersion_real
_atom_type_scat_dispersion_imag
_atom_type_scat_source
C C 0.0033 0.0016 'International Tables Vol C Tables 4.2.6.8 and 6.1.1.4'
H H 0.0000 0.0000 'International Tables Vol C Tables 4.2.6.8 and 6.1.1.4'
N N 0.0061 0.0033 'International Tables Vol C Tables 4.2.6.8 and 6.1.1.4'
O O 0.0106 0.0060 'International Tables Vol C Tables 4.2.6.8 and 6.1.1.4'
Cl Cl 0.1484 0.1585 'International Tables Vol C Tables 4.2.6.8 and 6.1.1.4'
Mo Mo -1.6832 0.6857 'International Tables Vol C Tables 4.2.6.8 and 6.1.1.4'
Sn Sn -0.6537 1.4246 'International Tables Vol C Tables 4.2.6.8 and 6.1.1.4'

loop_
_geom_angle_atom_site_label_1
_geom_angle_atom_site_label_2
_geom_angle_atom_site_label_3
_geom_angle
_geom_angle_site_symmetry_1
_geom_angle_site_symmetry_3
_geom_angle_publ_flag
N201 Sn1 N204 79.47(7) . . ?
N201 Sn1 N202 79.70(7) . . ?
N204 Sn1 N202 128.76(7) . . ?
N201 Sn1 N203 129.00(7) . . ?
N204 Sn1 N203 79.23(7) . . ?
N202 Sn1 N203 78.70(7) . . ?
N201 Sn1 Mo 122.51(5) . . ?
N204 Sn1 Mo 114.20(5) . . ?
N202 Sn1 Mo 116.52(5) . . ?
N203 Sn1 Mo 108.48(5) . . ?
C104 N201 C101 108.01(19) . . ?
C104 N201 Sn1 124.71(16) . . ?
C101 N201 Sn1 124.04(15) . . ?
C105 N202 C108 108.21(19) . . ?
C105 N202 Sn1 123.35(15) . . ?
C108 N202 Sn1 122.58(15) . . ?
C109 N203 C112 108.35(19) . . ?
C109 N203 Sn1 121.06(15) . . ?
C112 N203 Sn1 120.94(15) . . ?
C116 N204 C113 108.49(19) . . ?
C116 N204 Sn1 121.82(15) . . ?
C113 N204 Sn1 122.21(15) . . ?
C104 N205 C105 122.9(2) . . ?
C108 N206 C109 122.9(2) . . ?
C113 N207 C112 123.4(2) . . ?
C116 N208 C101 122.7(2) . . ?
N208 C101 N201 127.4(2) . . ?
N208 C101 C102 123.6(2) . . ?
N201 C101 C102 108.9(2) . . ?
C117 C102 C103 121.1(2) . . ?
C117 C102 C101 131.9(2) . . ?
C103 C102 C101 107.0(2) . . ?
C120 C103 C102 121.5(2) . . ?
C120 C103 C104 131.6(2) . . ?
C102 C103 C104 106.8(2) . . ?
N205 C104 N201 127.8(2) . . ?
N205 C104 C103 123.0(2) . . ?
N201 C104 C103 109.2(2) . . ?
N205 C105 N202 127.7(2) . . ?
N205 C105 C106 123.1(2) . . ?
N202 C105 C106 109.2(2) . . ?
C121 C106 C107 121.3(2) . . ?
C121 C106 C105 131.9(2) . . ?
C107 C106 C105 106.7(2) . . ?
C124 C107 C106 121.0(2) . . ?
C124 C107 C108 132.0(2) . . ?
C106 C107 C108 107.0(2) . . ?
N206 C108 N202 127.6(2) . . ?
N206 C108 C107 123.5(2) . . ?
N202 C108 C107 108.8(2) . . ?
N206 C109 N203 127.6(2) . . ?
N206 C109 C110 123.3(2) . . ?
N203 C109 C110 109.1(2) . . ?
C125 C110 C111 121.2(2) . . ?
C125 C110 C109 132.2(2) . . ?
C111 C110 C109 106.6(2) . . ?
C128 C111 C110 121.6(2) . . ?
C128 C111 C112 131.4(2) . . ?
C110 C111 C112 107.0(2) . . ?
N207 C112 N203 127.5(2) . . ?
N207 C112 C111 123.5(2) . . ?
N203 C112 C111 109.0(2) . . ?
N207 C113 N204 127.7(2) . . ?
N207 C113 C114 123.4(2) . . ?
N204 C113 C114 108.9(2) . . ?
C129 C114 C115 120.7(2) . . ?
C129 C114 C113 132.5(2) . . ?
C115 C114 C113 106.7(2) . . ?
C132 C115 C114 121.7(2) . . ?
C132 C115 C116 131.1(2) . . ?
C114 C115 C116 107.1(2) . . ?
N208 C116 N204 128.0(2) . . ?
N208 C116 C115 123.2(2) . . ?
N204 C116 C115 108.7(2) . . ?
C118 C117 C102 117.5(2) . . ?
C117 C118 C119 121.3(2) . . ?
C120 C119 C118 121.3(2) . . ?
C119 C120 C103 117.3(2) . . ?
C122 C121 C106 117.4(2) . . ?
C121 C122 C123 121.5(2) . . ?
C124 C123 C122 121.3(2) . . ?
C123 C124 C107 117.5(2) . . ?
C126 C125 C110 117.3(2) . . ?
C125 C126 C127 121.3(3) . . ?
C128 C127 C126 121.6(2) . . ?
C127 C128 C111 117.0(2) . . ?
C130 C129 C114 117.8(2) . . ?
C129 C130 C131 121.2(2) . . ?
C132 C131 C130 121.4(2) . . ?
C115 C132 C131 117.2(2) . . ?
C206 Mo C207 77.40(11) . . ?
C206 Mo C204 92.00(11) . . ?
C207 Mo C204 138.92(11) . . ?
C206 Mo C205 88.86(11) . . ?
C207 Mo C205 103.45(11) . . ?
C204 Mo C205 35.99(10) . . ?
C206 Mo C203 125.31(11) . . ?
C207 Mo C203 147.65(10) . . ?
C204 Mo C203 35.95(10) . . ?
C205 Mo C203 59.45(10) . . ?
C206 Mo C201 118.85(11) . . ?
C207 Mo C201 91.52(10) . . ?
C204 Mo C201 58.91(9) . . ?
C205 Mo C201 35.25(10) . . ?
C203 Mo C201 58.26(9) . . ?
C206 Mo C202 146.52(11) . . ?
C207 Mo C202 113.35(10) . . ?
C204 Mo C202 58.49(9) . . ?
C205 Mo C202 58.16(10) . . ?
C203 Mo C202 34.74(9) . . ?
C201 Mo C202 34.30(9) . . ?
C206 Mo Cl 126.08(9) . . ?
C207 Mo Cl 78.87(8) . . ?
C204 Mo Cl 134.93(8) . . ?
C205 Mo Cl 143.85(7) . . ?
C203 Mo Cl 99.31(7) . . ?
C201 Mo Cl 109.45(7) . . ?
C202 Mo Cl 87.40(7) . . ?
C206 Mo Sn1 76.21(8) . . ?
C207 Mo Sn1 121.64(8) . . ?
C204 Mo Sn1 93.02(7) . . ?
C205 Mo Sn1 126.83(7) . . ?
C203 Mo Sn1 88.50(6) . . ?
C201 Mo Sn1 146.62(7) . . ?
C202 Mo Sn1 117.33(7) . . ?
Cl Mo Sn1 76.473(18) . . ?
C202 C201 C205 108.2(2) . . ?
C202 C201 Mo 74.07(14) . . ?
C205 C201 Mo 69.65(14) . . ?
C201 C202 C203 108.6(2) . . ?
C201 C202 Mo 71.62(14) . . ?
C203 C202 Mo 70.42(14) . . ?
C202 C203 C204 107.2(2) . . ?
C202 C203 Mo 74.85(14) . . ?
C204 C203 Mo 69.91(14) . . ?
C205 C204 C203 107.9(2) . . ?
C205 C204 Mo 72.41(15) . . ?
C203 C204 Mo 74.13(14) . . ?
C201 C205 C204 108.0(2) . . ?
C201 C205 Mo 75.10(15) . . ?
C204 C205 Mo 71.60(15) . . ?
O206 C206 Mo 176.8(3) . . ?
O207 C207 Mo 179.2(3) . . ?
C32S C31S C36S 120.0 . . ?
C32S C31S Cl31 122.3(2) . . ?
C36S C31S Cl31 117.6(2) . . ?
C31S C32S C33S 120.0 . . ?
C31S C32S Cl32 118.5(2) . . ?
C33S C32S Cl32 121.5(2) . . ?
C32S C33S C34S 120.0 . . ?
C35S C34S C33S 120.0 . . ?
C34S C35S C36S 120.0 . . ?
C35S C36S C31S 120.0 . . ?
C42S C41S C46S 120.0 . . ?
C42S C41S Cl41 121.4(4) . . ?
C46S C41S Cl41 118.6(4) . . ?
C41S C42S C43S 120.0 . . ?
C41S C42S Cl42 121.8(4) . . ?
C43S C42S Cl42 118.2(4) . . ?
C44S C43S C42S 120.0 . . ?
C43S C44S C45S 120.0 . . ?
C46S C45S C44S 120.0 . . ?
C45S C46S C41S 120.0 . . ?

loop_
_geom_bond_atom_site_label_1
_geom_bond_atom_site_label_2
_geom_bond_distance
_geom_bond_site_symmetry_2
_geom_bond_publ_flag
Sn1 N201 2.1554(19) . ?
Sn1 N204 2.1681(19) . ?
Sn1 N202 2.1751(19) . ?
Sn1 N203 2.193(2) . ?
Sn1 Mo 2.7163(3) . ?
N201 C104 1.383(3) . ?
N201 C101 1.388(3) . ?
N202 C105 1.377(3) . ?
N202 C108 1.387(3) . ?
N203 C109 1.376(3) . ?
N203 C112 1.380(3) . ?
N204 C116 1.380(3) . ?
N204 C113 1.386(3) . ?
N205 C104 1.326(3) . ?
N205 C105 1.326(3) . ?
N206 C108 1.322(3) . ?
N206 C109 1.333(3) . ?
N207 C113 1.321(3) . ?
N207 C112 1.330(3) . ?
N208 C116 1.323(3) . ?
N208 C101 1.326(3) . ?
C101 C102 1.448(3) . ?
C102 C117 1.394(3) . ?
C102 C103 1.398(3) . ?
C103 C120 1.390(3) . ?
C103 C104 1.450(3) . ?
C105 C106 1.452(3) . ?
C106 C121 1.394(3) . ?
C106 C107 1.396(3) . ?
C107 C124 1.393(3) . ?
C107 C108 1.450(3) . ?
C109 C110 1.452(3) . ?
C110 C125 1.391(3) . ?
C110 C111 1.397(3) . ?
C111 C128 1.391(3) . ?
C111 C112 1.448(3) . ?
C113 C114 1.449(3) . ?
C114 C129 1.395(3) . ?
C114 C115 1.400(3) . ?
C115 C132 1.390(3) . ?
C115 C116 1.451(3) . ?
C117 C118 1.386(4) . ?
C118 C119 1.404(4) . ?
C119 C120 1.388(4) . ?
C121 C122 1.381(4) . ?
C122 C123 1.398(4) . ?
C123 C124 1.386(4) . ?
C125 C126 1.386(4) . ?
C126 C127 1.400(4) . ?
C127 C128 1.384(4) . ?
C129 C130 1.388(4) . ?
C130 C131 1.398(4) . ?
C131 C132 1.392(3) . ?
Mo C206 1.957(3) . ?
Mo C207 2.007(3) . ?
Mo C204 2.285(3) . ?
Mo C205 2.295(3) . ?
Mo C203 2.340(2) . ?
Mo C201 2.366(2) . ?
Mo C202 2.397(2) . ?
Mo Cl 2.5083(8) . ?
C201 C202 1.405(4) . ?
C201 C205 1.413(4) . ?
C202 C203 1.415(4) . ?
C203 C204 1.428(4) . ?
C204 C205 1.415(4) . ?
C206 O206 1.145(3) . ?
C207 O207 1.109(3) . ?
Cl31 C31S 1.728(3) . ?
Cl32 C32S 1.739(3) . ?
C31S C32S 1.3900 . ?
C31S C36S 1.3900 . ?
C32S C33S 1.3900 . ?
C33S C34S 1.3900 . ?
C34S C35S 1.3900 . ?
C35S C36S 1.3900 . ?
Cl41 C41S 1.714(5) . ?
Cl42 C42S 1.705(6) . ?
C41S C42S 1.3900 . ?
C41S C46S 1.3900 . ?
C42S C43S 1.3900 . ?
C43S C44S 1.3900 . ?
C44S C45S 1.3900 . ?
C45S C46S 1.3900 . ?
